data_4085327
loop_
_publ_author_name
'Higgins Frey, Jessica A.'
'Cloke, F. Geoffrey N.'
'Roe, S. Mark'

_publ_section_title
;
 Synthesis and Reactivity of a Mixed-Sandwich Uranium(IV) Primary Amido
 Complex
;
_journal_issue 11
_journal_name_full Organometallics
_journal_page_first 2102
_journal_paper_doi 10.1021/om501190x
_journal_volume 34
_journal_year 2015
_chemical_compound_source 'synthesis as described'
_chemical_formula_moiety 'C36 H65 N1 Si2 U1, C5 H12 O1'
_chemical_formula_sum 'C41 H77 N O Si2 U'
_chemical_formula_weight 894.25
_chemical_name_common complex_2_amide
_chemical_name_systematic
;
amido(eta-5-pentamethylcyclopentadienyl)
(eta-8-(bis{triisopropylsilyl}cyclooctatetraene))uranium(IV)
;
_space_group_IT_number 11
_symmetry_cell_setting monoclinic
_symmetry_Int_Tables_number 11
_symmetry_space_group_name_Hall '-P 2yb'
_symmetry_space_group_name_H-M 'P 1 21/m 1'
_atom_sites_solution_hydrogens geom
_atom_sites_solution_primary direct
_atom_sites_solution_secondary difmap
_audit_conform_dict_location ftp://ftp.iucr.org/pub/cif_core.dic
_audit_conform_dict_name cif_core.dic
_audit_conform_dict_version 2.4
_audit_creation_date 2012-09-07T13:02:48-00:00
_audit_creation_method 'WinGX routine CIF_UPDATE'
_cell_angle_alpha 90
_cell_angle_beta 101.0660(10)
_cell_angle_gamma 90
_cell_formula_units_Z 2
_cell_length_a 9.22460(10)
_cell_length_b 20.7046(3)
_cell_length_c 11.5888(2)
_cell_measurement_reflns_used 3338
_cell_measurement_temperature 173(2)
_cell_measurement_theta_max 0
_cell_measurement_theta_min 0
_cell_measurement_wavelength 0.71073
_cell_volume 2172.21(5)
_computing_cell_refinement 'HKL Scalepack (Otwinowski & Minor 1997)'
_computing_data_collection 'Collect (Bruker AXS BV, 1997-2004)'
_computing_data_reduction 'HKL Denzo and Scalepack (Otwinowski & Minor 1997)'
_computing_molecular_graphics 'Ortep-3 for Windows (Farrugia, 1997)'
_computing_publication_material 'WinGX publication routines (Farrugia, 1999)'
_computing_structure_refinement 'SHELXL-97 (Sheldrick, 1997)'
_computing_structure_solution 'SHELXS-97 (Sheldrick, 1990)'
_diffrn_ambient_temperature 173(2)
_diffrn_detector 'CCD plate'
_diffrn_detector_area_resol_mean 9
_diffrn_measured_fraction_theta_full 0.996
_diffrn_measured_fraction_theta_max 0.996
_diffrn_measurement_device '95mm CCD camera on \k-goniostat'
_diffrn_measurement_device_type KappaCCD
_diffrn_measurement_method 'CCD rotation images, thick slices'
_diffrn_orient_matrix_type 'by Bruker AXS Collect from scalepack cell'
_diffrn_orient_matrix_UB_11 0.200729E-1
_diffrn_orient_matrix_UB_12 0.22958E-2
_diffrn_orient_matrix_UB_13 -0.816875E-1
_diffrn_orient_matrix_UB_21 0.108616
_diffrn_orient_matrix_UB_22 0
_diffrn_orient_matrix_UB_23 0.322932E-1
_diffrn_orient_matrix_UB_31 0.9552E-3
_diffrn_orient_matrix_UB_32 -0.482439E-1
_diffrn_orient_matrix_UB_33 -0.38872E-2
_diffrn_radiation_monochromator graphite
_diffrn_radiation_probe x-ray
_diffrn_radiation_type MoK\a
_diffrn_radiation_wavelength 0.71073
_diffrn_reflns_av_R_equivalents 0.0674
_diffrn_reflns_av_unetI/netI 0.0401
_diffrn_reflns_limit_h_max 11
_diffrn_reflns_limit_h_min -11
_diffrn_reflns_limit_k_max 26
_diffrn_reflns_limit_k_min -25
_diffrn_reflns_limit_l_max 14
_diffrn_reflns_limit_l_min -14
_diffrn_reflns_number 31233
_diffrn_reflns_theta_full 27.09
_diffrn_reflns_theta_max 27.09
_diffrn_reflns_theta_min 3.45
_diffrn_source 'Enraf Nonius FR590'
_exptl_absorpt_coefficient_mu 3.82
_exptl_absorpt_correction_T_max 0.7084
_exptl_absorpt_correction_T_min 0.617
_exptl_absorpt_correction_type multi-scan
_exptl_absorpt_process_details
;
        [c.f. r.h. blessing, acta cryst. (1995), a51, 33-38]
;
_exptl_crystal_colour red
_exptl_crystal_density_diffrn 1.367
_exptl_crystal_density_method 'not measured'
_exptl_crystal_description plate
_exptl_crystal_F_000 916
_exptl_crystal_size_max 0.12
_exptl_crystal_size_mid 0.12
_exptl_crystal_size_min 0.08
_refine_diff_density_max 2.036
_refine_diff_density_min -0.785
_refine_diff_density_rms 0.096
_refine_ls_extinction_method none
_refine_ls_goodness_of_fit_ref 1.025
_refine_ls_hydrogen_treatment constr
_refine_ls_matrix_type full
_refine_ls_number_parameters 220
_refine_ls_number_reflns 4900
_refine_ls_number_restraints 0
_refine_ls_restrained_S_all 1.025
_refine_ls_R_factor_all 0.0367
_refine_ls_R_factor_gt 0.0285
_refine_ls_shift/su_max 0.003
_refine_ls_shift/su_mean 0
_refine_ls_structure_factor_coef Fsqd
_refine_ls_weighting_details 'calc w=1/[\s^2^(Fo^2^)+(0.0270P)^2^+2.1203P] where P=(Fo^2^+2Fc^2^)/3'
_refine_ls_weighting_scheme calc
_refine_ls_wR_factor_gt 0.0593
_refine_ls_wR_factor_ref 0.0617
_reflns_number_gt 4346
_reflns_number_total 4900
_reflns_threshold_expression >2sigma(I)
_cod_data_source_file om501190x_si_002.cif
_cod_data_source_block compound2
_cod_depositor_comments 'Adding full bibliography for 4085327--4085328.cif.'
_cod_original_formula_sum 'C41 H77 N1 O1 Si2 U1'
_cod_database_code 4085327

loop_
_symmetry_equiv_pos_as_xyz
'x, y, z'
'-x, y+1/2, -z'
'-x, -y, -z'
'x, -y-1/2, z'

loop_
_atom_site_label
_atom_site_type_symbol
_atom_site_fract_x
_atom_site_fract_y
_atom_site_fract_z
_atom_site_U_iso_or_equiv
_atom_site_adp_type
_atom_site_occupancy
_atom_site_symmetry_multiplicity
_atom_site_calc_flag
_atom_site_refinement_flags
C1 C 0.7644(4) 0.78396(15) 0.7357(3) 0.0269(7) Uani 1 1 d .
H1 H 0.7138 0.8003 0.6624 0.032 Uiso 1 1 calc R
C2 C 0.8186(3) 0.83525(14) 0.8141(3) 0.0240(7) Uani 1 1 d .
C3 C 0.9004(3) 0.83269(15) 0.9309(3) 0.0257(7) Uani 1 1 d .
H3 H 0.9172 0.8745 0.9647 0.031 Uiso 1 1 calc R
C4 C 0.9629(3) 0.78375(15) 1.0093(3) 0.0247(7) Uani 1 1 d .
H4 H 1.0192 0.8009 1.0799 0.03 Uiso 1 1 calc R
C5 C 0.9236(4) 0.97697(15) 0.8301(3) 0.0323(8) Uani 1 1 d .
H5 H 0.9125 0.9732 0.914 0.039 Uiso 1 1 calc R
C6 C 0.8933(5) 1.04830(17) 0.7962(4) 0.0496(11) Uani 1 1 d .
H6A H 0.7898 1.0585 0.7975 0.074 Uiso 1 1 calc R
H6B H 0.9127 1.0558 0.7171 0.074 Uiso 1 1 calc R
H6C H 0.9579 1.076 0.8525 0.074 Uiso 1 1 calc R
C7 C 1.0854(4) 0.96080(19) 0.8288(4) 0.0477(10) Uani 1 1 d .
H7A H 1.1046 0.9155 0.8511 0.072 Uiso 1 1 calc R
H7B H 1.1499 0.9887 0.8848 0.072 Uiso 1 1 calc R
H7C H 1.1052 0.9679 0.7497 0.072 Uiso 1 1 calc R
C8 C 0.8000(5) 0.91095(18) 0.5837(3) 0.0463(10) Uani 1 1 d .
H8 H 0.7167 0.8821 0.5474 0.056 Uiso 1 1 calc R
C9 C 0.9399(6) 0.8781(2) 0.5609(4) 0.0646(14) Uani 1 1 d .
H9A H 0.9543 0.8371 0.6039 0.097 Uiso 1 1 calc R
H9B H 1.0251 0.9063 0.5876 0.097 Uiso 1 1 calc R
H9C H 0.9302 0.8698 0.4765 0.097 Uiso 1 1 calc R
C10 C 0.7737(7) 0.9751(2) 0.5157(4) 0.0781(18) Uani 1 1 d .
H10A H 0.6831 0.9954 0.5307 0.117 Uiso 1 1 calc R
H10B H 0.7636 0.9667 0.4313 0.117 Uiso 1 1 calc R
H10C H 0.8576 1.0041 0.5416 0.117 Uiso 1 1 calc R
C11 C 0.5936(4) 0.95030(17) 0.7485(3) 0.0391(9) Uani 1 1 d .
H11 H 0.5867 0.9945 0.7132 0.047 Uiso 1 1 calc R
C12 C 0.4701(5) 0.9102(2) 0.6768(4) 0.0628(13) Uani 1 1 d .
H12A H 0.4861 0.9063 0.5959 0.094 Uiso 1 1 calc R
H12B H 0.375 0.9314 0.6766 0.094 Uiso 1 1 calc R
H12C H 0.4696 0.8671 0.7118 0.094 Uiso 1 1 calc R
C13 C 0.5693(5) 0.9573(2) 0.8740(4) 0.0573(12) Uani 1 1 d .
H13A H 0.6487 0.9835 0.9194 0.086 Uiso 1 1 calc R
H13B H 0.5693 0.9144 0.91 0.086 Uiso 1 1 calc R
H13C H 0.4741 0.9784 0.8735 0.086 Uiso 1 1 calc R
C14 C 0.4860(4) 0.71558(16) 1.0760(3) 0.0292(7) Uani 1 1 d .
C15 C 0.6250(4) 0.69460(16) 1.1397(3) 0.0291(7) Uani 1 1 d .
C16 C 0.7096(5) 0.75 1.1785(4) 0.0297(10) Uani 1 2 d S
C17 C 0.3561(4) 0.6726(2) 1.0283(4) 0.0468(10) Uani 1 1 d .
H17A H 0.2737 0.6991 0.988 0.07 Uiso 1 1 calc R
H17B H 0.3258 0.6492 1.0933 0.07 Uiso 1 1 calc R
H17C H 0.3845 0.6416 0.9727 0.07 Uiso 1 1 calc R
C18 C 0.6682(5) 0.62594(18) 1.1734(4) 0.0467(10) Uani 1 1 d .
H18A H 0.5905 0.5966 1.1349 0.07 Uiso 1 1 calc R
H18B H 0.6811 0.6211 1.2589 0.07 Uiso 1 1 calc R
H18C H 0.7611 0.6155 1.1484 0.07 Uiso 1 1 calc R
C19 C 0.8545(6) 0.75 1.2656(5) 0.0503(15) Uani 1 2 d S
H19A H 0.8913 0.7944 1.2776 0.075 Uiso 0.5 1 calc PR
H19B H 0.9267 0.7236 1.2349 0.075 Uiso 0.5 1 calc PR
H19C H 0.8393 0.7321 1.3406 0.075 Uiso 0.5 1 calc PR
C21 C 0.5743(9) 0.75 0.4300(6) 0.075(2) Uani 1 2 d S
H21A H 0.6727 0.75 0.4804 0.112 Uiso 1 2 calc SR
H21B H 0.5629 0.7886 0.3803 0.112 Uiso 0.5 1 calc PR
H21C H 0.5629 0.7114 0.3803 0.112 Uiso 0.5 1 calc PR
C23 C 0.2900(6) 0.6902(3) 0.3588(5) 0.0834(17) Uani 1 1 d .
H23A H 0.3155 0.6519 0.4082 0.125 Uiso 1 1 calc R
H23B H 0.346 0.6899 0.2949 0.125 Uiso 1 1 calc R
H23C H 0.184 0.6898 0.3255 0.125 Uiso 1 1 calc R
C24 C 0.3277(7) 0.75 0.4319(6) 0.0564(17) Uani 1 2 d S
C25 C 0.2297(11) 0.75 0.5316(7) 0.101(3) Uani 1 2 d S
H25A H 0.2515 0.7112 0.5803 0.152 Uiso 0.5 1 calc PR
H25B H 0.1247 0.7503 0.4948 0.152 Uiso 1 2 calc SR
H25C H 0.2526 0.7885 0.581 0.152 Uiso 0.5 1 calc PR
N1 N 0.4617(5) 0.75 0.8129(4) 0.0439(11) Uani 1 2 d S
H1A H 0.4558 0.7402 0.7383 0.053 Uiso 0.5 1 calc PR
H1B H 0.3812 0.7598 0.8394 0.053 Uiso 0.5 1 calc PR
Si1 Si 0.78499(10) 0.91850(4) 0.74437(8) 0.0274(2) Uani 1 1 d .
U1 U 0.679081(17) 0.75 0.934184(15) 0.02138(6) Uani 1 2 d S
O22 O 0.4687(6) 0.75 0.4988(4) 0.0749(14) Uani 1 2 d S

loop_
_atom_site_aniso_label
_atom_site_aniso_U_11
_atom_site_aniso_U_22
_atom_site_aniso_U_33
_atom_site_aniso_U_23
_atom_site_aniso_U_13
_atom_site_aniso_U_12
C1 0.0353(18) 0.0199(16) 0.0247(16) 0.0029(13) 0.0034(14) 0.0003(14)
C2 0.0292(16) 0.0151(15) 0.0284(17) 0.0013(12) 0.0072(13) -0.0010(12)
C3 0.0241(16) 0.0226(17) 0.0306(17) -0.0023(13) 0.0054(13) -0.0046(13)
C4 0.0187(15) 0.0272(16) 0.0271(16) -0.0013(13) 0.0019(13) -0.0047(13)
C5 0.041(2) 0.0169(16) 0.039(2) -0.0010(14) 0.0095(16) -0.0018(14)
C6 0.066(3) 0.0200(19) 0.059(3) -0.0019(17) 0.003(2) -0.0098(18)
C7 0.041(2) 0.038(2) 0.063(3) 0.001(2) 0.010(2) -0.0071(17)
C8 0.082(3) 0.0239(19) 0.035(2) 0.0027(15) 0.015(2) -0.0019(19)
C9 0.106(4) 0.047(3) 0.053(3) -0.006(2) 0.046(3) -0.001(3)
C10 0.155(6) 0.041(3) 0.043(3) 0.017(2) 0.030(3) 0.006(3)
C11 0.043(2) 0.0235(18) 0.050(2) 0.0097(16) 0.0046(17) 0.0059(15)
C12 0.044(2) 0.044(3) 0.091(4) 0.006(2) -0.010(2) 0.007(2)
C13 0.050(3) 0.059(3) 0.069(3) 0.005(2) 0.025(2) 0.015(2)
C14 0.0267(17) 0.0291(17) 0.0343(18) -0.0005(14) 0.0125(14) -0.0042(14)
C15 0.0310(18) 0.0257(18) 0.0335(18) 0.0056(14) 0.0135(15) 0.0041(14)
C16 0.030(2) 0.035(3) 0.026(2) 0 0.010(2) 0
C17 0.034(2) 0.048(2) 0.060(3) -0.005(2) 0.0146(19) -0.0166(18)
C18 0.059(3) 0.036(2) 0.049(2) 0.0096(18) 0.018(2) 0.0099(19)
C19 0.034(3) 0.077(4) 0.037(3) 0 0.001(2) 0
C21 0.100(6) 0.094(6) 0.036(4) 0 0.030(4) 0
C23 0.075(4) 0.074(4) 0.089(4) -0.031(3) -0.015(3) -0.007(3)
C24 0.057(4) 0.050(4) 0.051(4) 0 -0.019(3) 0
C25 0.127(8) 0.110(7) 0.057(5) 0 -0.006(5) 0
N1 0.032(2) 0.053(3) 0.044(3) 0 0.001(2) 0
Si1 0.0368(5) 0.0153(4) 0.0301(5) 0.0015(4) 0.0065(4) -0.0002(4)
U1 0.01691(8) 0.01829(9) 0.02840(10) 0 0.00304(6) 0
O22 0.077(4) 0.079(4) 0.063(3) 0 0.001(3) 0

loop_
_atom_type_symbol
_atom_type_description
_atom_type_scat_dispersion_real
_atom_type_scat_dispersion_imag
_atom_type_scat_source
C C 0.0033 0.0016 'International Tables Vol C Tables 4.2.6.8 and 6.1.1.4'
H H 0 0 'International Tables Vol C Tables 4.2.6.8 and 6.1.1.4'
N N 0.0061 0.0033 'International Tables Vol C Tables 4.2.6.8 and 6.1.1.4'
Si Si 0.0817 0.0704 'International Tables Vol C Tables 4.2.6.8 and 6.1.1.4'
U U -9.6767 9.6646 'International Tables Vol C Tables 4.2.6.8 and 6.1.1.4'
O O 0.0106 0.006 'International Tables Vol C Tables 4.2.6.8 and 6.1.1.4'

loop_
_geom_angle_atom_site_label_1
_geom_angle_atom_site_label_2
_geom_angle_atom_site_label_3
_geom_angle
_geom_angle_site_symmetry_1
_geom_angle_site_symmetry_3
C1 C1 C2 138.21(18) 4_575 .
C1 C1 U1 74.70(7) 4_575 .
C2 C1 U1 76.81(18) . .
C1 C1 H1 110.9 4_575 .
C2 C1 H1 110.9 . .
U1 C1 H1 133.6 . .
C3 C2 C1 129.6(3) . .
C3 C2 Si1 116.9(2) . .
C1 C2 Si1 113.3(2) . .
C3 C2 U1 72.81(17) . .
C1 C2 U1 72.54(17) . .
Si1 C2 U1 138.61(15) . .
C4 C3 C2 136.0(3) . .
C4 C3 U1 75.47(18) . .
C2 C3 U1 76.69(18) . .
C4 C3 H3 112 . .
C2 C3 H3 112 . .
U1 C3 H3 130 . .
C4 C4 C3 136.00(18) 4_575 .
C4 C4 U1 74.93(7) 4_575 .
C3 C4 U1 74.05(17) . .
C4 C4 H4 112 4_575 .
C3 C4 H4 112 . .
U1 C4 H4 135.5 . .
C7 C5 C6 109.7(3) . .
C7 C5 Si1 114.5(2) . .
C6 C5 Si1 114.0(3) . .
C7 C5 H5 106 . .
C6 C5 H5 106 . .
Si1 C5 H5 106 . .
C5 C6 H6A 109.5 . .
C5 C6 H6B 109.5 . .
H6A C6 H6B 109.5 . .
C5 C6 H6C 109.5 . .
H6A C6 H6C 109.5 . .
H6B C6 H6C 109.5 . .
C5 C7 H7A 109.5 . .
C5 C7 H7B 109.5 . .
H7A C7 H7B 109.5 . .
C5 C7 H7C 109.5 . .
H7A C7 H7C 109.5 . .
H7B C7 H7C 109.5 . .
C9 C8 C10 110.5(4) . .
C9 C8 Si1 115.5(3) . .
C10 C8 Si1 113.4(3) . .
C9 C8 H8 105.5 . .
C10 C8 H8 105.5 . .
Si1 C8 H8 105.5 . .
C8 C9 H9A 109.5 . .
C8 C9 H9B 109.5 . .
H9A C9 H9B 109.5 . .
C8 C9 H9C 109.5 . .
H9A C9 H9C 109.5 . .
H9B C9 H9C 109.5 . .
C8 C10 H10A 109.5 . .
C8 C10 H10B 109.5 . .
H10A C10 H10B 109.5 . .
C8 C10 H10C 109.5 . .
H10A C10 H10C 109.5 . .
H10B C10 H10C 109.5 . .
C13 C11 C12 109.9(4) . .
C13 C11 Si1 111.5(3) . .
C12 C11 Si1 113.6(3) . .
C13 C11 H11 107.1 . .
C12 C11 H11 107.1 . .
Si1 C11 H11 107.1 . .
C11 C12 H12A 109.5 . .
C11 C12 H12B 109.5 . .
H12A C12 H12B 109.5 . .
C11 C12 H12C 109.5 . .
H12A C12 H12C 109.5 . .
H12B C12 H12C 109.5 . .
C11 C13 H13A 109.5 . .
C11 C13 H13B 109.5 . .
H13A C13 H13B 109.5 . .
C11 C13 H13C 109.5 . .
H13A C13 H13C 109.5 . .
H13B C13 H13C 109.5 . .
C15 C14 C14 107.82(19) . 4_575
C15 C14 C17 125.8(3) . .
C14 C14 C17 126.1(2) 4_575 .
C15 C14 U1 76.41(18) . .
C14 C14 U1 74.92(7) 4_575 .
C17 C14 U1 119.7(2) . .
C16 C15 C14 107.8(3) . .
C16 C15 C18 125.5(3) . .
C14 C15 C18 126.2(3) . .
C16 C15 U1 76.0(2) . .
C14 C15 U1 73.77(18) . .
C18 C15 U1 122.1(2) . .
C15 C16 C15 108.7(4) 4_575 .
C15 C16 C19 125.2(2) 4_575 .
C15 C16 C19 125.2(2) . .
C15 C16 U1 74.6(2) 4_575 .
C15 C16 U1 74.6(2) . .
C19 C16 U1 125.5(3) . .
C14 C17 H17A 109.5 . .
C14 C17 H17B 109.5 . .
H17A C17 H17B 109.5 . .
C14 C17 H17C 109.5 . .
H17A C17 H17C 109.5 . .
H17B C17 H17C 109.5 . .
C15 C18 H18A 109.5 . .
C15 C18 H18B 109.5 . .
H18A C18 H18B 109.5 . .
C15 C18 H18C 109.5 . .
H18A C18 H18C 109.5 . .
H18B C18 H18C 109.5 . .
C16 C19 H19A 109.5 . .
C16 C19 H19B 109.5 . .
H19A C19 H19B 109.5 . .
C16 C19 H19C 109.5 . .
H19A C19 H19C 109.5 . .
H19B C19 H19C 109.5 . .
O22 C21 H21A 109.5 . .
O22 C21 H21B 109.5 . .
H21A C21 H21B 109.5 . .
O22 C21 H21C 109.5 . .
H21A C21 H21C 109.5 . .
H21B C21 H21C 109.5 . .
C24 C23 H23A 109.5 . .
C24 C23 H23B 109.5 . .
H23A C23 H23B 109.5 . .
C24 C23 H23C 109.5 . .
H23A C23 H23C 109.5 . .
H23B C23 H23C 109.5 . .
O22 C24 C23 114.1(4) . 4_575
O22 C24 C23 114.1(4) . .
C23 C24 C23 110.9(6) 4_575 .
O22 C24 C25 101.4(5) . .
C23 C24 C25 107.8(4) 4_575 .
C23 C24 C25 107.8(4) . .
C24 C25 H25A 109.5 . .
C24 C25 H25B 109.5 . .
H25A C25 H25B 109.5 . .
C24 C25 H25C 109.5 . .
H25A C25 H25C 109.5 . .
H25B C25 H25C 109.5 . .
U1 N1 H1A 120 . .
U1 N1 H1B 120 . .
H1A N1 H1B 120 . .
C11 Si1 C5 107.63(16) . .
C11 Si1 C8 107.27(18) . .
C5 Si1 C8 113.42(18) . .
C11 Si1 C2 112.39(15) . .
C5 Si1 C2 108.47(15) . .
C8 Si1 C2 107.74(15) . .
N1 U1 C1 80.45(14) . 4_575
N1 U1 C1 80.45(14) . .
C1 U1 C1 30.60(13) 4_575 .
N1 U1 C3 126.31(10) . 4_575
C1 U1 C3 57.67(10) 4_575 4_575
C1 U1 C3 78.67(10) . 4_575
N1 U1 C3 126.31(10) . .
C1 U1 C3 78.67(10) 4_575 .
C1 U1 C3 57.67(10) . .
C3 U1 C3 79.76(14) 4_575 .
N1 U1 C4 155.74(12) . 4_575
C1 U1 C4 77.30(10) 4_575 4_575
C1 U1 C4 85.26(10) . 4_575
C3 U1 C4 30.48(9) 4_575 4_575
C3 U1 C4 58.10(10) . 4_575
N1 U1 C4 155.74(12) . .
C1 U1 C4 85.26(10) 4_575 .
C1 U1 C4 77.30(10) . .
C3 U1 C4 58.10(10) 4_575 .
C3 U1 C4 30.48(9) . .
C4 U1 C4 30.13(13) 4_575 .
N1 U1 C2 97.76(11) . 4_575
C1 U1 C2 30.65(9) 4_575 4_575
C1 U1 C2 58.81(9) . 4_575
C3 U1 C2 30.50(9) 4_575 4_575
C3 U1 C2 88.32(9) . 4_575
C4 U1 C2 57.99(9) 4_575 4_575
C4 U1 C2 78.89(9) . 4_575
N1 U1 C2 97.76(11) . .
C1 U1 C2 58.82(9) 4_575 .
C1 U1 C2 30.65(9) . .
C3 U1 C2 88.32(9) 4_575 .
C3 U1 C2 30.51(9) . .
C4 U1 C2 78.89(9) 4_575 .
C4 U1 C2 57.99(9) . .
C2 U1 C2 80.93(13) 4_575 .
N1 U1 C14 76.53(14) . .
C1 U1 C14 141.55(10) 4_575 .
C1 U1 C14 156.98(11) . .
C3 U1 C14 115.38(10) 4_575 .
C3 U1 C14 139.66(10) . .
C4 U1 C14 116.29(10) 4_575 .
C4 U1 C14 125.33(10) . .
C2 U1 C14 124.35(9) 4_575 .
C2 U1 C14 154.41(10) . .
N1 U1 C14 76.53(14) . 4_575
C1 U1 C14 156.98(11) 4_575 4_575
C1 U1 C14 141.55(10) . 4_575
C3 U1 C14 139.66(10) 4_575 4_575
C3 U1 C14 115.38(10) . 4_575
C4 U1 C14 125.33(10) 4_575 4_575
C4 U1 C14 116.29(10) . 4_575
C2 U1 C14 154.41(10) 4_575 4_575
C2 U1 C14 124.35(9) . 4_575
C14 U1 C14 30.16(14) . 4_575
N1 U1 C15 104.73(13) . 4_575
C1 U1 C15 169.11(9) 4_575 4_575
C1 U1 C15 139.80(10) . 4_575
C3 U1 C15 122.78(10) 4_575 4_575
C3 U1 C15 90.64(9) . 4_575
C4 U1 C15 98.86(10) 4_575 4_575
C4 U1 C15 86.50(10) . 4_575
C2 U1 C15 152.70(10) 4_575 4_575
C2 U1 C15 110.60(9) . 4_575
C14 U1 C15 49.28(9) . 4_575
C14 U1 C15 29.82(10) 4_575 4_575
C21 O22 C24 111.8(6) . .

loop_
_geom_bond_atom_site_label_1
_geom_bond_atom_site_label_2
_geom_bond_distance
_geom_bond_site_symmetry_2
C1 C1 1.406(6) 4_575
C1 C2 1.424(4) .
C1 U1 2.665(3) .
C1 H1 0.95 .
C2 C3 1.419(4) .
C2 Si1 1.904(3) .
C2 U1 2.720(3) .
C3 C4 1.408(4) .
C3 U1 2.670(3) .
C3 H3 0.95 .
C4 C4 1.397(6) 4_575
C4 U1 2.688(3) .
C4 H4 0.95 .
C5 C7 1.532(5) .
C5 C6 1.540(5) .
C5 Si1 1.898(3) .
C5 H5 1 .
C6 H6A 0.98 .
C6 H6B 0.98 .
C6 H6C 0.98 .
C7 H7A 0.98 .
C7 H7B 0.98 .
C7 H7C 0.98 .
C8 C9 1.527(6) .
C8 C10 1.541(5) .
C8 Si1 1.899(4) .
C8 H8 1 .
C9 H9A 0.98 .
C9 H9B 0.98 .
C9 H9C 0.98 .
C10 H10A 0.98 .
C10 H10B 0.98 .
C10 H10C 0.98 .
C11 C13 1.521(6) .
C11 C12 1.521(6) .
C11 Si1 1.893(4) .
C11 H11 1 .
C12 H12A 0.98 .
C12 H12B 0.98 .
C12 H12C 0.98 .
C13 H13A 0.98 .
C13 H13B 0.98 .
C13 H13C 0.98 .
C14 C15 1.419(5) .
C14 C14 1.425(7) 4_575
C14 C17 1.510(5) .
C14 U1 2.740(3) .
C15 C16 1.412(4) .
C15 C18 1.508(5) .
C15 U1 2.773(3) .
C16 C15 1.411(4) 4_575
C16 C19 1.512(7) .
C16 U1 2.791(5) .
C17 H17A 0.98 .
C17 H17B 0.98 .
C17 H17C 0.98 .
C18 H18A 0.98 .
C18 H18B 0.98 .
C18 H18C 0.98 .
C19 H19A 0.98 .
C19 H19B 0.98 .
C19 H19C 0.98 .
C21 O22 1.372(8) .
C21 H21A 0.98 .
C21 H21B 0.98 .
C21 H21C 0.98 .
C23 C24 1.503(6) .
C23 H23A 0.98 .
C23 H23B 0.98 .
C23 H23C 0.98 .
C24 O22 1.380(7) .
C24 C23 1.503(6) 4_575
C24 C25 1.598(11) .
C25 H25A 0.98 .
C25 H25B 0.98 .
C25 H25C 0.98 .
N1 U1 2.217(4) .
N1 H1A 0.88 .
N1 H1B 0.88 .
U1 C1 2.665(3) 4_575
U1 C3 2.670(3) 4_575
U1 C4 2.688(3) 4_575
U1 C2 2.720(3) 4_575
U1 C14 2.740(3) 4_575
U1 C15 2.773(3) 4_575
